data_2231711
loop_
_publ_author_name
'Moreno-Fuquen, Rodolfo'
'Quintero, David E.'
'Zuluaga, Fabio'
'Grande, Carlos'
'Kennedy, Alan R.'

_publ_section_title
;
 2-Bromo-<i>N</i>-(2-hydroxy-5-methylphenyl)-2-methylpropanamide
;
_journal_coeditor_code TK2780
_journal_issue 9
_journal_name_full 'Acta Crystallographica Section E'
_journal_page_first o2446
_journal_paper_doi 10.1107/S1600536811033150
_journal_volume 67
_journal_year 2011
_chemical_formula_iupac 'C11 H14 Br N O2'
_chemical_formula_moiety 'C11 H14 Br N O2'
_chemical_formula_sum 'C11 H14 Br N O2'
_chemical_formula_weight 272.14
_chemical_melting_point 385.0(10)
_chemical_name_systematic
;
2-Bromo-<i>N</i>-(2-hydroxy-5-methylphenyl)-2-methylpropanamide
;
_space_group_IT_number 14
_symmetry_cell_setting monoclinic
_symmetry_space_group_name_Hall '-P 2ybc'
_symmetry_space_group_name_H-M 'P 1 21/c 1'
_atom_sites_solution_hydrogens geom
_atom_sites_solution_primary direct
_atom_sites_solution_secondary difmap
_audit_creation_method SHELXL-97
_cell_angle_alpha 90.00
_cell_angle_beta 116.324(2)
_cell_angle_gamma 90.00
_cell_formula_units_Z 4
_cell_length_a 7.4510(2)
_cell_length_b 13.8498(4)
_cell_length_c 12.8646(4)
_cell_measurement_reflns_used 3082
_cell_measurement_temperature 123
_cell_measurement_theta_max 29.43
_cell_measurement_theta_min 3.13
_cell_volume 1189.89(6)
_computing_cell_refinement 'CrysAlis CCD (Oxford Diffraction, 2009)'
_computing_data_collection 'CrysAlis CCD (Oxford Diffraction, 2009)'
_computing_data_reduction 'CrysAlis CCD (Oxford Diffraction, 2009)'
_computing_molecular_graphics 'ORTEP-3 (Farrugia, 1997) and Mercury (Macrae <i>et al.</i>, 2006)'
_computing_publication_material 'WinGX (Farrugia, 1999) and PARST (Nardelli, 1995)'
_computing_structure_refinement 'SHELXL97 (Sheldrick, 2008)'
_computing_structure_solution 'SHELXS97 (Sheldrick, 2008)'
_diffrn_ambient_temperature 123
_diffrn_measured_fraction_theta_full 0.997
_diffrn_measured_fraction_theta_max 0.876
_diffrn_measurement_device_type 'Oxford Diffraction Xcalibur E'
_diffrn_measurement_method \w
_diffrn_radiation_monochromator graphite
_diffrn_radiation_source 'fine-focus sealed tube'
_diffrn_radiation_type MoK\a
_diffrn_radiation_wavelength 0.71073
_diffrn_reflns_av_R_equivalents 0.0229
_diffrn_reflns_av_sigmaI/netI 0.0362
_diffrn_reflns_limit_h_max 10
_diffrn_reflns_limit_h_min -8
_diffrn_reflns_limit_k_max 19
_diffrn_reflns_limit_k_min -16
_diffrn_reflns_limit_l_max 17
_diffrn_reflns_limit_l_min -16
_diffrn_reflns_number 5803
_diffrn_reflns_theta_full 27.00
_diffrn_reflns_theta_max 29.43
_diffrn_reflns_theta_min 3.13
_diffrn_standards_decay_% 0
_diffrn_standards_interval_time 120
_diffrn_standards_number 0
_exptl_absorpt_coefficient_mu 3.436
_exptl_absorpt_correction_T_max 1.000
_exptl_absorpt_correction_T_min 0.650
_exptl_absorpt_correction_type multi-scan
_exptl_absorpt_process_details
;
(CrysAlis PRO; Oxford Diffraction, 2009)
;
_exptl_crystal_colour colourless
_exptl_crystal_density_diffrn 1.519
_exptl_crystal_density_method 'not measured'
_exptl_crystal_description tablet
_exptl_crystal_F_000 552
_exptl_crystal_size_max 0.30
_exptl_crystal_size_mid 0.10
_exptl_crystal_size_min 0.08
_refine_diff_density_max 0.731
_refine_diff_density_min -0.461
_refine_ls_extinction_method none
_refine_ls_goodness_of_fit_ref 1.049
_refine_ls_hydrogen_treatment mixed
_refine_ls_matrix_type full
_refine_ls_number_parameters 147
_refine_ls_number_reflns 2886
_refine_ls_number_restraints 1
_refine_ls_restrained_S_all 1.050
_refine_ls_R_factor_all 0.0455
_refine_ls_R_factor_gt 0.0350
_refine_ls_shift/su_max 0.000
_refine_ls_shift/su_mean 0.000
_refine_ls_structure_factor_coef Fsqd
_refine_ls_weighting_details 'calc w=1/[\s^2^(Fo^2^)+(0.0441P)^2^+0.2346P] where P=(Fo^2^+2Fc^2^)/3'
_refine_ls_weighting_scheme calc
_refine_ls_wR_factor_gt 0.0801
_refine_ls_wR_factor_ref 0.0849
_reflns_number_gt 2437
_reflns_number_total 2886
_reflns_threshold_expression I>2\s(I)
_cod_data_source_file tk2780.cif
_cod_data_source_block I
_cod_original_sg_symbol_H-M 'P 21/c'
_cod_database_code 2231711
_cod_database_fobs_code 2231711

loop_
_symmetry_equiv_pos_as_xyz
'x, y, z'
'-x, y+1/2, -z+1/2'
'-x, -y, -z'
'x, -y-1/2, z-1/2'

loop_
_atom_site_type_symbol
_atom_site_label
_atom_site_fract_x
_atom_site_fract_y
_atom_site_fract_z
_atom_site_U_iso_or_equiv
_atom_site_adp_type
_atom_site_calc_flag
_atom_site_refinement_flags
_atom_site_occupancy
_atom_site_symmetry_multiplicity
Br Br1 0.10479(3) 0.358681(19) 0.14350(2) 0.02782(10) Uani d . 1 1
O O1 -0.0362(3) 0.54556(15) 0.34215(18) 0.0387(5) Uani d . 1 1
O O2 0.5930(2) 0.53566(12) 0.32150(14) 0.0219(4) Uani d D 1 1
N N1 0.2461(3) 0.51979(14) 0.32142(17) 0.0190(4) Uani d . 1 1
C C1 -0.1738(4) 0.35819(19) 0.2380(3) 0.0317(6) Uani d . 1 1
H H1A -0.0742 0.3209 0.3025 0.048 Uiso calc R 1 1
H H1B -0.2525 0.3146 0.1739 0.048 Uiso calc R 1 1
H H1C -0.2629 0.3916 0.2638 0.048 Uiso calc R 1 1
C C2 -0.0677(3) 0.43204(18) 0.1973(2) 0.0227(5) Uani d . 1 1
C C3 -0.2146(4) 0.4905(2) 0.0933(2) 0.0375(7) Uani d . 1 1
H H3A -0.2935 0.4466 0.0296 0.056 Uiso calc R 1 1
H H3B -0.1398 0.5352 0.0680 0.056 Uiso calc R 1 1
H H3C -0.3043 0.5272 0.1158 0.056 Uiso calc R 1 1
C C4 0.0531(3) 0.50331(18) 0.2951(2) 0.0215(5) Uani d . 1 1
C C5 0.3773(3) 0.58845(16) 0.39924(19) 0.0162(4) Uani d . 1 1
C C6 0.5634(3) 0.59619(17) 0.39643(19) 0.0177(4) Uani d . 1 1
C C7 0.7014(3) 0.66329(17) 0.4661(2) 0.0220(5) Uani d . 1 1
H H7 0.8263 0.6696 0.4635 0.026 Uiso calc R 1 1
C C8 0.6582(3) 0.72175(17) 0.5400(2) 0.0220(5) Uani d . 1 1
H H8 0.7538 0.7681 0.5870 0.026 Uiso calc R 1 1
C C9 0.4764(3) 0.71337(16) 0.54611(19) 0.0193(5) Uani d . 1 1
C C10 0.3369(3) 0.64603(15) 0.4745(2) 0.0182(5) Uani d . 1 1
H H10 0.2123 0.6396 0.4774 0.022 Uiso calc R 1 1
C C11 0.4344(4) 0.77409(18) 0.6301(2) 0.0261(5) Uani d . 1 1
H H11A 0.4697 0.7376 0.7019 0.039 Uiso calc R 1 1
H H11B 0.2918 0.7907 0.5955 0.039 Uiso calc R 1 1
H H11C 0.5144 0.8334 0.6476 0.039 Uiso calc R 1 1
H H1H 0.711(2) 0.540(2) 0.328(3) 0.038(8) Uiso d D 1 1
H H1N 0.297(4) 0.4836(19) 0.286(2) 0.027(7) Uiso d . 1 1

loop_
_atom_site_aniso_label
_atom_site_aniso_U_11
_atom_site_aniso_U_22
_atom_site_aniso_U_33
_atom_site_aniso_U_12
_atom_site_aniso_U_13
_atom_site_aniso_U_23
Br1 0.02120(15) 0.03380(17) 0.02828(15) 0.00141(11) 0.01082(11) -0.01028(10)
O1 0.0186(9) 0.0505(13) 0.0535(12) -0.0127(9) 0.0219(9) -0.0306(10)
O2 0.0130(8) 0.0300(9) 0.0261(9) -0.0022(7) 0.0118(7) -0.0037(7)
N1 0.0128(9) 0.0224(10) 0.0239(10) -0.0013(8) 0.0100(8) -0.0044(8)
C1 0.0248(13) 0.0322(15) 0.0411(16) -0.0082(11) 0.0174(12) -0.0120(12)
C2 0.0149(11) 0.0267(13) 0.0256(12) 0.0011(10) 0.0082(9) -0.0070(10)
C3 0.0273(14) 0.0417(17) 0.0313(15) 0.0126(13) 0.0021(11) -0.0042(13)
C4 0.0133(11) 0.0265(12) 0.0261(12) -0.0020(10) 0.0101(9) -0.0042(10)
C5 0.0106(10) 0.0176(11) 0.0183(10) -0.0001(9) 0.0044(8) 0.0030(8)
C6 0.0138(11) 0.0207(12) 0.0183(11) 0.0002(9) 0.0069(9) 0.0034(9)
C7 0.0143(11) 0.0264(13) 0.0250(12) -0.0049(10) 0.0084(9) 0.0024(10)
C8 0.0174(11) 0.0216(12) 0.0230(12) -0.0054(10) 0.0053(9) -0.0013(9)
C9 0.0202(11) 0.0177(11) 0.0169(11) -0.0003(10) 0.0056(9) 0.0025(9)
C10 0.0139(11) 0.0206(12) 0.0207(11) 0.0004(9) 0.0081(9) 0.0024(9)
C11 0.0277(13) 0.0257(13) 0.0241(12) -0.0011(11) 0.0110(10) -0.0044(10)

loop_
_atom_type_symbol
_atom_type_description
_atom_type_scat_dispersion_real
_atom_type_scat_dispersion_imag
_atom_type_scat_source
Br Br -0.2901 2.4595 'International Tables Vol C Tables 4.2.6.8 and 6.1.1.4'
O O 0.0106 0.0060 'International Tables Vol C Tables 4.2.6.8 and 6.1.1.4'
N N 0.0061 0.0033 'International Tables Vol C Tables 4.2.6.8 and 6.1.1.4'
C C 0.0033 0.0016 'International Tables Vol C Tables 4.2.6.8 and 6.1.1.4'
H H 0.0000 0.0000 'International Tables Vol C Tables 4.2.6.8 and 6.1.1.4'

loop_
_geom_angle_atom_site_label_1
_geom_angle_atom_site_label_2
_geom_angle_atom_site_label_3
_geom_angle
C6 O2 H1H 112(2)
C4 N1 C5 128.39(19)
C4 N1 H1N 115.9(18)
C5 N1 H1N 115.7(18)
C2 C1 H1A 109.5
C2 C1 H1B 109.5
H1A C1 H1B 109.5
C2 C1 H1C 109.5
H1A C1 H1C 109.5
H1B C1 H1C 109.5
C1 C2 C3 112.2(2)
C1 C2 C4 110.8(2)
C3 C2 C4 107.9(2)
C1 C2 Br1 106.92(16)
C3 C2 Br1 106.75(16)
C4 C2 Br1 112.25(14)
C2 C3 H3A 109.5
C2 C3 H3B 109.5
H3A C3 H3B 109.5
C2 C3 H3C 109.5
H3A C3 H3C 109.5
H3B C3 H3C 109.5
O1 C4 N1 123.2(2)
O1 C4 C2 117.44(19)
N1 C4 C2 119.26(19)
C10 C5 C6 119.7(2)
C10 C5 N1 125.84(19)
C6 C5 N1 114.43(19)
O2 C6 C7 124.29(19)
O2 C6 C5 116.13(19)
C7 C6 C5 119.6(2)
C6 C7 C8 120.2(2)
C6 C7 H7 119.9
C8 C7 H7 119.9
C7 C8 C9 121.0(2)
C7 C8 H8 119.5
C9 C8 H8 119.5
C8 C9 C10 118.4(2)
C8 C9 C11 120.6(2)
C10 C9 C11 121.0(2)
C5 C10 C9 121.1(2)
C5 C10 H10 119.5
C9 C10 H10 119.5
C9 C11 H11A 109.5
C9 C11 H11B 109.5
H11A C11 H11B 109.5
C9 C11 H11C 109.5
H11A C11 H11C 109.5
H11B C11 H11C 109.5

loop_
_geom_bond_atom_site_label_1
_geom_bond_atom_site_label_2
_geom_bond_distance
Br1 C2 1.988(2)
O1 C4 1.229(3)
O2 C6 1.367(3)
O2 H1H 0.847(10)
N1 C4 1.343(3)
N1 C5 1.412(3)
N1 H1N 0.87(3)
C1 C2 1.520(3)
C1 H1A 0.9800
C1 H1B 0.9800
C1 H1C 0.9800
C2 C3 1.531(4)
C2 C4 1.537(3)
C3 H3A 0.9800
C3 H3B 0.9800
C3 H3C 0.9800
C5 C10 1.387(3)
C5 C6 1.407(3)
C6 C7 1.381(3)
C7 C8 1.391(3)
C7 H7 0.9500
C8 C9 1.396(3)
C8 H8 0.9500
C9 C10 1.396(3)
C9 C11 1.508(3)
C10 H10 0.9500
C11 H11A 0.9800
C11 H11B 0.9800
C11 H11C 0.9800

loop_
_geom_hbond_atom_site_label_D
_geom_hbond_atom_site_label_H
_geom_hbond_atom_site_label_A
_geom_hbond_site_symmetry_A
_geom_hbond_distance_DH
_geom_hbond_distance_HA
_geom_hbond_distance_DA
_geom_hbond_angle_DHA
O2 H1H O1 1_655 0.847(10) 1.813(10) 2.659(2) 179(3)
C1 H1C O2 1_455 0.98 2.53 3.445(3) 155.7
N1 H1N Br1 1 0.87(3) 2.47(3) 3.031(2) 123(2)

loop_
_geom_torsion_atom_site_label_1
_geom_torsion_atom_site_label_2
_geom_torsion_atom_site_label_3
_geom_torsion_atom_site_label_4
_geom_torsion
C5 N1 C4 O1 -3.6(4)
C5 N1 C4 C2 173.2(2)
C1 C2 C4 O1 -53.7(3)
C3 C2 C4 O1 69.5(3)
Br1 C2 C4 O1 -173.2(2)
C1 C2 C4 N1 129.2(2)
C3 C2 C4 N1 -107.6(3)
Br1 C2 C4 N1 9.8(3)
C4 N1 C5 C10 7.8(4)
C4 N1 C5 C6 -172.1(2)
C10 C5 C6 O2 178.8(2)
N1 C5 C6 O2 -1.3(3)
C10 C5 C6 C7 -2.1(3)
N1 C5 C6 C7 177.9(2)
O2 C6 C7 C8 -179.8(2)
C5 C6 C7 C8 1.1(3)
C6 C7 C8 C9 0.5(4)
C7 C8 C9 C10 -1.2(3)
C7 C8 C9 C11 177.4(2)
C6 C5 C10 C9 1.4(3)
N1 C5 C10 C9 -178.5(2)
C8 C9 C10 C5 0.2(3)
C11 C9 C10 C5 -178.4(2)

loop_
_cod_related_entry_id
_cod_related_entry_database
_cod_related_entry_code
1 ChemSpider 17919959
